data_7045351
loop_
_publ_author_name
'Xu, Xian'
'Luo, Ben-Long'
'Wang, Lu-Lu'
'Xu, Li'

_publ_section_title
;
 An unprecedented nanocage-like and heterometallic
 [MoO<sub>4</sub>]-polyoxomolybdate hybrid.
;
_journal_issue 10
_journal_name_full 'Dalton transactions (Cambridge, England : 2003)'
_journal_page_first 3218
_journal_page_last 3222
_journal_paper_doi 10.1039/c7dt04309k
_journal_volume 47
_journal_year 2018
_chemical_formula_sum 'C60 H83 Mo19 N12 Na O55'
_chemical_formula_weight 3698.23
_space_group_crystal_system orthorhombic
_space_group_IT_number 61
_space_group_name_Hall '-P 2ac 2ab'
_space_group_name_H-M_alt 'P b c a'
_symmetry_space_group_name_Hall '-P 2ac 2ab'
_symmetry_space_group_name_H-M 'P b c a'
_atom_sites_solution_hydrogens geom
_audit_creation_method SHELXL-2016/6
_audit_update_record
;
2018-01-10 deposited with the CCDC.
2018-01-23 downloaded from the CCDC.
;
_cell_angle_alpha 90
_cell_angle_beta 90
_cell_angle_gamma 90
_cell_formula_units_Z 8
_cell_length_a 26.444(3)
_cell_length_b 28.562(3)
_cell_length_c 29.277(3)
_cell_measurement_reflns_used 60813
_cell_measurement_temperature 293(2)
_cell_measurement_theta_max 27.5476
_cell_measurement_theta_min 2.0758
_cell_volume 22113(4)
_computing_cell_refinement 'CrystalClear (Rigaku Inc., 2008)'
_computing_data_collection 'CrystalClear (Rigaku Inc., 2008)'
_computing_data_reduction 'CrystalClear (Rigaku Inc., 2008)'
_computing_molecular_graphics 'Diamond 3.0'
_computing_structure_refinement 'SHELXL-2016/6 (Sheldrick, 2016)'
_computing_structure_solution 'SHELXS-97 (Sheldrick, 1990)'
_diffrn_ambient_temperature 293(2)
_diffrn_detector_area_resol_mean 28.5714
_diffrn_measured_fraction_theta_full 0.999
_diffrn_measured_fraction_theta_max 0.998
_diffrn_measurement_device_type 'Rigaku Mercury CCD diffractometer'
_diffrn_measurement_method CCD_Profile_fitting
_diffrn_radiation_type MoK\a
_diffrn_radiation_wavelength 0.71073
_diffrn_reflns_av_R_equivalents 0.0346
_diffrn_reflns_av_unetI/netI 0.0219
_diffrn_reflns_Laue_measured_fraction_full 0.999
_diffrn_reflns_Laue_measured_fraction_max 0.998
_diffrn_reflns_limit_h_max 32
_diffrn_reflns_limit_h_min -34
_diffrn_reflns_limit_k_max 37
_diffrn_reflns_limit_k_min -37
_diffrn_reflns_limit_l_max 37
_diffrn_reflns_limit_l_min -34
_diffrn_reflns_number 171615
_diffrn_reflns_point_group_measured_fraction_full 0.999
_diffrn_reflns_point_group_measured_fraction_max 0.998
_diffrn_reflns_theta_full 25.242
_diffrn_reflns_theta_max 27.472
_diffrn_reflns_theta_min 2.076
_diffrn_source 'fine-focus sealed tube'
_exptl_absorpt_coefficient_mu 2.166
_exptl_absorpt_correction_T_max 1.0000
_exptl_absorpt_correction_T_min 0.8813
_exptl_absorpt_correction_type multi-scan
_exptl_crystal_colour black
_exptl_crystal_density_diffrn 2.222
_exptl_crystal_description cubic
_exptl_crystal_F_000 14208
_exptl_crystal_size_max 0.15
_exptl_crystal_size_mid 0.10
_exptl_crystal_size_min 0.10
_refine_diff_density_max 1.162
_refine_diff_density_min -1.174
_refine_diff_density_rms 0.134
_refine_ls_extinction_method none
_refine_ls_goodness_of_fit_ref 1.130
_refine_ls_hydrogen_treatment constr
_refine_ls_matrix_type full
_refine_ls_number_parameters 1157
_refine_ls_number_reflns 25290
_refine_ls_number_restraints 1
_refine_ls_restrained_S_all 1.130
_refine_ls_R_factor_all 0.0430
_refine_ls_R_factor_gt 0.0399
_refine_ls_shift/su_max 0.002
_refine_ls_shift/su_mean 0.000
_refine_ls_structure_factor_coef Fsqd
_refine_ls_weighting_details 'w=1/[\s^2^(Fo^2^)+(0.0464P)^2^+86.7632P] where P=(Fo^2^+2Fc^2^)/3'
_refine_ls_weighting_scheme calc
_refine_ls_wR_factor_gt 0.1046
_refine_ls_wR_factor_ref 0.1067
_reflns_Friedel_coverage 0.000
_reflns_number_gt 23899
_reflns_number_total 25290
_reflns_threshold_expression 'I > 2\s(I)'
_cod_data_source_file c7dt04309k2.cif
_cod_data_source_block 1
_cod_depositor_comments
;
The following automatic conversions were performed:

'_exptl_absorpt_correction_type' value 'Multi-scan' changed to
'multi-scan' according to
/home/data/users/saulius/crontab/automatic-downloads/rss-feeds/RSC/lib/dictionaries/cif_core.dic
dictionary named 'cif_core.dic' version 2.4.2 from 2011-04-26.

Automatic conversion script
Id: cif_fix_values 4973 2017-02-22 13:04:09Z antanas 

 Adding full bibliography for 7045351--7045352.cif.
;
_cod_database_code 7045351
_shelx_shelxl_version_number 2016/6
_shelx_space_group_comment
;
The symmetry employed for this shelxl refinement is uniquely defined
by the following loop, which should always be used as a source of
symmetry information in preference to the above space-group names.
They are only intended as comments.
;

loop_
_space_group_symop_operation_xyz
'x, y, z'
'-x+1/2, -y, z+1/2'
'-x, y+1/2, -z+1/2'
'x+1/2, -y+1/2, -z'
'-x, -y, -z'
'x-1/2, y, -z-1/2'
'x, -y-1/2, z-1/2'
'-x-1/2, y-1/2, z'

loop_
_atom_site_label
_atom_site_type_symbol
_atom_site_fract_x
_atom_site_fract_y
_atom_site_fract_z
_atom_site_U_iso_or_equiv
_atom_site_adp_type
_atom_site_occupancy
_atom_site_site_symmetry_order
_atom_site_calc_flag
_atom_site_refinement_flags_posn
_atom_site_refinement_flags_adp
_atom_site_refinement_flags_occupancy
Mo1 Mo 0.38430(2) 0.90307(2) 0.16335(2) 0.03032(9) Uani 1 1 d . . .
Mo2 Mo 0.42287(2) 0.92080(2) 0.08776(2) 0.03231(9) Uani 1 1 d . . .
Mo3 Mo 0.47482(2) 0.87689(2) 0.14517(2) 0.03469(10) Uani 1 1 d . . .
Mo4 Mo 0.52465(2) 0.76809(2) 0.09598(2) 0.03200(9) Uani 1 1 d . . .
Mo5 Mo 0.50476(2) 0.75164(2) 0.17853(2) 0.02995(9) Uani 1 1 d . . .
Mo6 Mo 0.49216(2) 0.68888(2) 0.11935(2) 0.03064(9) Uani 1 1 d . . .
Mo7 Mo 0.38821(2) 0.70084(2) 0.24665(2) 0.02774(9) Uani 1 1 d . . .
Mo8 Mo 0.35874(2) 0.65844(2) 0.17632(2) 0.02559(8) Uani 1 1 d . . .
Mo9 Mo 0.29664(2) 0.70157(2) 0.22634(2) 0.02774(9) Uani 1 1 d . . .
Mo10 Mo 0.25875(2) 0.71333(2) 0.09982(2) 0.02505(8) Uani 1 1 d . . .
Mo11 Mo 0.21972(2) 0.79228(2) 0.08764(2) 0.02571(8) Uani 1 1 d . . .
Mo12 Mo 0.29075(2) 0.76693(2) 0.03794(2) 0.02480(8) Uani 1 1 d . . .
Mo13 Mo 0.43295(2) 0.73489(2) 0.01635(2) 0.03077(9) Uani 1 1 d . . .
Mo14 Mo 0.38460(2) 0.67423(2) 0.07028(2) 0.03057(9) Uani 1 1 d . . .
Mo15 Mo 0.32688(2) 0.81701(2) 0.25545(2) 0.03153(9) Uani 1 1 d . . .
Mo16 Mo 0.42670(2) 0.80787(2) 0.24277(2) 0.03175(9) Uani 1 1 d . . .
Mo17 Mo 0.38613(2) 0.85558(2) 0.00733(2) 0.03122(9) Uani 1 1 d . . .
Mo18 Mo 0.28556(2) 0.90354(2) 0.05950(2) 0.03219(9) Uani 1 1 d . . .
Mo19 Mo 0.24997(2) 0.86575(2) 0.16365(2) 0.02830(9) Uani 1 1 d . . .
Na Na 0.37473(7) 0.78428(7) 0.13076(7) 0.0329(4) Uani 1 1 d . . .
O1 O 0.40869(12) 0.85631(11) 0.11528(12) 0.0302(7) Uani 1 1 d . . .
O2 O 0.38766(14) 0.96098(12) 0.13082(13) 0.0366(8) Uani 1 1 d . . .
O3 O 0.44572(15) 0.91119(13) 0.19785(14) 0.0408(8) Uani 1 1 d . . .
O4 O 0.48966(14) 0.93307(13) 0.11032(14) 0.0403(8) Uani 1 1 d . . .
O5 O 0.45539(12) 0.75162(11) 0.12354(11) 0.0275(6) Uani 1 1 d . . .
O6 O 0.56555(13) 0.77283(13) 0.15284(13) 0.0379(8) Uani 1 1 d . . .
O7 O 0.55250(13) 0.70383(13) 0.08729(14) 0.0390(8) Uani 1 1 d . . .
O8 O 0.51799(14) 0.68480(12) 0.18006(13) 0.0366(8) Uani 1 1 d . . .
O9 O 0.35619(12) 0.72932(11) 0.19004(11) 0.0263(6) Uani 1 1 d . . .
O10 O 0.40522(13) 0.63977(12) 0.22406(12) 0.0337(7) Uani 1 1 d . . .
O11 O 0.33072(14) 0.68253(12) 0.28221(12) 0.0351(8) Uani 1 1 d . . .
O12 O 0.29721(13) 0.63766(12) 0.20213(12) 0.0326(7) Uani 1 1 d . . .
O13 O 0.29241(11) 0.77725(11) 0.10667(10) 0.0249(6) Uani 1 1 d . . .
O14 O 0.18889(12) 0.73214(11) 0.09323(12) 0.0304(7) Uani 1 1 d . . .
O15 O 0.22555(12) 0.79192(12) 0.02194(11) 0.0303(7) Uani 1 1 d . . .
O16 O 0.27085(12) 0.70180(11) 0.03566(11) 0.0289(7) Uani 1 1 d . . .
O17 O 0.43423(15) 0.70995(15) -0.03583(13) 0.0439(9) Uani 1 1 d . . .
O18 O 0.36685(16) 0.62847(15) 0.03767(15) 0.0482(10) Uani 1 1 d . . .
O19 O 0.36581(12) 0.73759(12) 0.04704(11) 0.0296(7) Uani 1 1 d . . .
O20 O 0.45659(13) 0.68218(12) 0.05469(12) 0.0318(7) Uani 1 1 d . . .
O21 O 0.32022(17) 0.84821(14) 0.30367(14) 0.0477(10) Uani 1 1 d . . .
O22 O 0.45579(18) 0.83748(15) 0.28507(15) 0.0517(10) Uani 1 1 d . . .
O23 O 0.37396(13) 0.84259(12) 0.20836(12) 0.0325(7) Uani 1 1 d . . .
O24 O 0.37630(13) 0.76900(11) 0.27508(11) 0.0309(7) Uani 1 1 d . . .
O25 O 0.37118(17) 0.88054(16) -0.04332(14) 0.0506(10) Uani 1 1 d . . .
O26 O 0.41208(14) 0.79980(13) -0.00693(13) 0.0388(8) Uani 1 1 d . . .
O27 O 0.20999(15) 0.91162(13) 0.17170(14) 0.0419(9) Uani 1 1 d . . .
O28 O 0.27380(14) 0.85320(12) 0.21914(13) 0.0368(8) Uani 1 1 d . . .
O29 O 0.21152(13) 0.81273(12) 0.15453(12) 0.0318(7) Uani 1 1 d . . .
O30 O 0.47288(13) 0.81778(12) 0.19043(12) 0.0325(7) Uani 1 1 d . . .
O31 O 0.31276(12) 0.88591(12) 0.13965(12) 0.0324(7) Uani 1 1 d . . .
O32 O 0.49259(13) 0.76499(13) 0.03403(12) 0.0368(8) Uani 1 1 d . . .
O33 O 0.50984(13) 0.83524(13) 0.10371(13) 0.0374(8) Uani 1 1 d . . .
O34 O 0.44914(13) 0.74291(11) 0.22992(12) 0.0313(7) Uani 1 1 d . . .
O35 O 0.44204(14) 0.88503(13) 0.02903(14) 0.0405(8) Uani 1 1 d . . .
O36 O 0.35605(13) 0.91128(12) 0.04982(13) 0.0336(7) Uani 1 1 d . . .
O37 O 0.23975(12) 0.86295(11) 0.09031(11) 0.0292(7) Uani 1 1 d . . .
O38 O 0.28212(14) 0.76617(12) 0.24876(12) 0.0343(7) Uani 1 1 d . . .
O39 O 0.26989(16) 0.95632(13) 0.08130(16) 0.0481(10) Uani 1 1 d . . .
O40 O 0.26177(16) 0.90430(15) 0.00548(14) 0.0480(10) Uani 1 1 d . . .
O41 O 0.41874(12) 0.66201(11) 0.12910(11) 0.0293(7) Uani 1 1 d . . .
O42 O 0.24840(13) 0.71752(12) 0.17111(11) 0.0314(7) Uani 1 1 d . . .
O43 O 0.32684(13) 0.82996(11) 0.03482(12) 0.0319(7) Uani 1 1 d . . .
O44 O 0.32659(12) 0.67925(11) 0.11417(11) 0.0272(6) Uani 1 1 d . . .
O45A O 0.3082(10) 0.5873(9) 0.3165(10) 0.223(10) Uiso 0.6 1 d . . P
O45B O 0.377(2) 0.534(2) 0.2631(18) 0.29(2) Uiso 0.4 1 d . . P
O46 O 0.6494(5) 0.6656(4) 0.0580(4) 0.175(4) Uiso 1 1 d . . .
O47 O 0.5534(6) 0.0073(5) 0.1485(5) 0.212(6) Uiso 1 1 d . . .
O48 O -0.0072(10) 0.9277(9) 0.1722(8) 0.161(8) Uiso 0.5 1 d . . P
O48B O -0.0360(12) 0.9179(10) 0.1526(10) 0.196(11) Uiso 0.5 1 d . . P
O49 O 0.5151(7) 0.4897(7) 0.2382(7) 0.283(8) Uiso 1 1 d . . .
O50 O 0.7026(13) 0.5886(12) 0.0914(12) 0.258(15) Uiso 0.5 1 d . . P
O51 O 0.6386(9) 0.0463(8) 0.1125(8) 0.199(9) Uiso 0.6 1 d . . P
O51B O 0.7144(18) 0.0740(16) 0.1037(16) 0.27(2) Uiso 0.4 1 d . . P
O52 O 0.7660(10) 0.9064(9) 0.1173(9) 0.261(11) Uiso 0.7 1 d . . P
O53 O 0.4333(11) 0.5338(9) 0.2642(8) 0.249(10) Uiso 0.7 1 d . . P
O53B O -0.1020(17) 0.9649(16) -0.0014(15) 0.197(17) Uiso 0.3 1 d . . P
O54 O 0.0596(7) 0.5365(6) 0.1860(6) 0.262(8) Uiso 1 1 d . . .
O55 O -0.0924(19) 0.8946(18) 0.0771(17) 0.24(2) Uiso 0.33 1 d . . P
O55B O -0.2004(19) 0.9972(18) 0.0157(18) 0.25(2) Uiso 0.33 1 d . . P
O55C O -0.1489(16) 1.0692(16) -0.0058(15) 0.213(17) Uiso 0.33 1 d . . P
O56 O 0.3316(11) 0.5612(10) 0.2753(10) 0.224(10) Uiso 0.6 1 d . . P
O56B O 0.337(3) 0.604(2) 0.350(2) 0.18(2) Uiso 0.2 1 d . . P
N1 N 0.34690(14) 0.94659(12) 0.21637(12) 0.0422(11) Uani 1 1 d G . .
C1 C 0.36115(17) 0.94427(15) 0.26201(13) 0.0596(17) Uani 1 1 d G . .
H1A H 0.388250 0.925533 0.270717 0.072 Uiso 1 1 calc R U .
C2 C 0.3349(2) 0.9699(2) 0.29463(11) 0.086(3) Uani 1 1 d G . .
H2A H 0.344433 0.968388 0.325169 0.103 Uiso 1 1 calc R U .
C3 C 0.2944(2) 0.99794(19) 0.28161(17) 0.096(3) Uani 1 1 d G . .
H3A H 0.276826 1.015119 0.303442 0.115 Uiso 1 1 calc R U .
C4 C 0.28014(17) 1.00026(17) 0.2360(2) 0.082(3) Uani 1 1 d G . .
H4A H 0.253036 1.018995 0.227263 0.098 Uiso 1 1 calc R U .
C5 C 0.30639(16) 0.97459(15) 0.20335(13) 0.0546(16) Uani 1 1 d G . .
H5A H 0.296853 0.976140 0.172810 0.066 Uiso 1 1 calc R U .
N2 N 0.43222(14) 0.98626(11) 0.04654(13) 0.0437(11) Uani 1 1 d G . .
C6 C 0.46894(16) 1.01857(14) 0.05921(13) 0.0612(18) Uani 1 1 d G . .
H6A H 0.487312 1.014175 0.085956 0.073 Uiso 1 1 calc R U .
C7 C 0.47819(18) 1.05746(13) 0.03192(17) 0.070(2) Uani 1 1 d G . .
H7A H 0.502755 1.079077 0.040396 0.084 Uiso 1 1 calc R U .
C8 C 0.4507(2) 1.06403(13) -0.00805(16) 0.065(2) Uani 1 1 d G . .
H8A H 0.456913 1.090051 -0.026314 0.078 Uiso 1 1 calc R U .
C9 C 0.4140(2) 1.03172(16) -0.02072(15) 0.082(3) Uani 1 1 d G . .
H9A H 0.395627 1.036124 -0.047464 0.099 Uiso 1 1 calc R U .
C10 C 0.40475(16) 0.99284(14) 0.00657(15) 0.070(2) Uani 1 1 d G . .
H10A H 0.380183 0.971222 -0.001904 0.084 Uiso 1 1 calc R U .
N3 N 0.55006(13) 0.89032(15) 0.17802(15) 0.0507(13) Uani 1 1 d G . .
C11 C 0.59373(17) 0.8861(2) 0.15192(15) 0.080(3) Uani 1 1 d G . .
H11A H 0.591492 0.877942 0.121238 0.096 Uiso 1 1 calc R U .
C12 C 0.64074(13) 0.8941(3) 0.1717(2) 0.116(4) Uani 1 1 d G . .
H12A H 0.669953 0.891302 0.154210 0.139 Uiso 1 1 calc R U .
C13 C 0.64407(17) 0.9063(3) 0.2175(2) 0.107(4) Uani 1 1 d G . .
H13A H 0.675527 0.911687 0.230750 0.129 Uiso 1 1 calc R U .
C14 C 0.6004(2) 0.9105(2) 0.24364(17) 0.100(3) Uani 1 1 d G . .
H14A H 0.602639 0.918712 0.274319 0.120 Uiso 1 1 calc R U .
C15 C 0.55340(18) 0.9025(2) 0.22388(15) 0.079(2) Uani 1 1 d G . .
H15A H 0.524177 0.905352 0.241348 0.094 Uiso 1 1 calc R U .
N4 N 0.59367(12) 0.79165(15) 0.06073(14) 0.0464(12) Uani 1 1 d G . .
C16 C 0.64071(15) 0.7846(2) 0.08076(17) 0.092(3) Uani 1 1 d G . .
H16A H 0.643360 0.767249 0.107529 0.111 Uiso 1 1 calc R U .
C17 C 0.68380(11) 0.8035(3) 0.0608(2) 0.135(6) Uani 1 1 d G . .
H17A H 0.715282 0.798793 0.074177 0.163 Uiso 1 1 calc R U .
C18 C 0.67985(15) 0.8294(2) 0.0208(2) 0.090(3) Uani 1 1 d G . .
H18A H 0.708679 0.842090 0.007397 0.108 Uiso 1 1 calc R U .
C19 C 0.6328(2) 0.8365(2) 0.00074(17) 0.084(3) Uani 1 1 d G . .
H19A H 0.630155 0.853844 -0.026031 0.100 Uiso 1 1 calc R U .
C20 C 0.58971(15) 0.81759(18) 0.02072(15) 0.0636(19) Uani 1 1 d G . .
H20A H 0.558232 0.822301 0.007320 0.076 Uiso 1 1 calc R U .
N5 N 0.55151(13) 0.75248(13) 0.24133(11) 0.0414(10) Uani 1 1 d G . .
C21 C 0.54878(16) 0.71494(13) 0.27144(14) 0.0572(17) Uani 1 1 d G . .
H21A H 0.526550 0.690403 0.265726 0.069 Uiso 1 1 calc R U .
C22 C 0.5793(2) 0.71408(17) 0.31010(14) 0.069(2) Uani 1 1 d G . .
H22A H 0.577459 0.688967 0.330248 0.083 Uiso 1 1 calc R U .
C23 C 0.6125(2) 0.7508(2) 0.31864(15) 0.077(2) Uani 1 1 d G . .
H23A H 0.632918 0.750184 0.344507 0.093 Uiso 1 1 calc R U .
C24 C 0.6152(2) 0.78830(17) 0.28853(19) 0.094(3) Uani 1 1 d G . .
H24A H 0.637470 0.812838 0.294244 0.113 Uiso 1 1 calc R U .
C25 C 0.58474(18) 0.78916(14) 0.24987(16) 0.073(2) Uani 1 1 d G . .
H25A H 0.586562 0.814275 0.229722 0.087 Uiso 1 1 calc R U .
N6 N 0.51823(19) 0.61531(14) 0.11214(18) 0.0499(12) Uani 1 1 d G . .
C26 C 0.5326(3) 0.5903(2) 0.15074(19) 0.120(4) Uani 1 1 d G . .
H26A H 0.527619 0.603005 0.179632 0.144 Uiso 1 1 calc R U .
C27 C 0.5546(4) 0.5463(3) 0.1461(4) 0.160(7) Uani 1 1 d G . .
H27A H 0.564214 0.529601 0.171967 0.192 Uiso 1 1 calc R U .
C28 C 0.5621(5) 0.5274(2) 0.1030(4) 0.245(14) Uani 1 1 d G U .
H28A H 0.576753 0.497928 0.099882 0.294 Uiso 1 1 calc R U .
C29 C 0.5477(5) 0.5524(3) 0.0644(3) 0.228(11) Uani 1 1 d G U .
H29A H 0.552697 0.539656 0.035463 0.274 Uiso 1 1 calc R U .
C30 C 0.5257(4) 0.5963(3) 0.06895(17) 0.168(8) Uani 1 1 d G . .
H30A H 0.516103 0.613060 0.043127 0.202 Uiso 1 1 calc R U .
N7 N 0.43064(16) 0.68266(13) 0.31049(11) 0.0410(10) Uani 1 1 d G . .
C31 C 0.4488(3) 0.63763(12) 0.31792(16) 0.110(4) Uani 1 1 d G . .
H31A H 0.444991 0.614826 0.295515 0.132 Uiso 1 1 calc R U .
C32 C 0.4727(3) 0.62669(15) 0.3588(2) 0.156(7) Uani 1 1 d G . .
H32A H 0.484849 0.596566 0.363822 0.187 Uiso 1 1 calc R U .
C33 C 0.4784(3) 0.66078(19) 0.39234(15) 0.089(3) Uani 1 1 d G . .
H33A H 0.494384 0.653457 0.419722 0.106 Uiso 1 1 calc R U .
C34 C 0.4602(2) 0.70580(17) 0.38491(13) 0.076(2) Uani 1 1 d G . .
H34A H 0.464061 0.728608 0.407314 0.092 Uiso 1 1 calc R U .
C35 C 0.4364(2) 0.71674(13) 0.34398(14) 0.070(2) Uani 1 1 d G . .
H35A H 0.424202 0.746869 0.339007 0.084 Uiso 1 1 calc R U .
N8 N 0.36234(13) 0.58372(9) 0.15469(13) 0.0354(9) Uani 1 1 d G . .
C36 C 0.31850(11) 0.55939(13) 0.14359(18) 0.0574(17) Uani 1 1 d G . .
H36A H 0.287333 0.574426 0.144715 0.069 Uiso 1 1 calc R U .
C37 C 0.32126(16) 0.51259(14) 0.1308(2) 0.082(3) Uani 1 1 d G . .
H37A H 0.291931 0.496313 0.123391 0.099 Uiso 1 1 calc R U .
C38 C 0.3678(2) 0.49012(11) 0.1291(3) 0.099(4) Uani 1 1 d G . .
H38A H 0.369689 0.458807 0.120595 0.119 Uiso 1 1 calc R U .
C39 C 0.41168(15) 0.51445(14) 0.1402(3) 0.104(4) Uani 1 1 d G . .
H39A H 0.442850 0.499414 0.139122 0.124 Uiso 1 1 calc R U .
C40 C 0.40893(11) 0.56125(14) 0.1530(2) 0.075(2) Uani 1 1 d G . .
H40A H 0.438253 0.577528 0.160446 0.090 Uiso 1 1 calc R U .
N9 N 0.22681(13) 0.68050(13) 0.26320(14) 0.0416(11) Uani 1 1 d G . .
C41 C 0.2112(2) 0.63402(13) 0.2635(3) 0.151(7) Uani 1 1 d G . .
H41A H 0.229931 0.611505 0.247947 0.181 Uiso 1 1 calc R U .
C42 C 0.1677(3) 0.62120(15) 0.2869(4) 0.239(13) Uani 1 1 d G . .
H42A H 0.157241 0.590109 0.287101 0.287 Uiso 1 1 calc R U .
C43 C 0.1397(2) 0.6549(2) 0.3101(3) 0.133(6) Uani 1 1 d G . .
H43A H 0.110565 0.646285 0.325810 0.159 Uiso 1 1 calc R U .
C44 C 0.15529(18) 0.70134(19) 0.3098(2) 0.073(2) Uani 1 1 d G . .
H44A H 0.136577 0.723857 0.325366 0.088 Uiso 1 1 calc R U .
C45 C 0.19884(17) 0.71416(13) 0.28639(19) 0.067(2) Uani 1 1 d G . .
H45A H 0.209267 0.745253 0.286212 0.081 Uiso 1 1 calc R U .
N10 N 0.22498(12) 0.64254(9) 0.10164(12) 0.0358(9) Uani 1 1 d G . .
C46 C 0.18673(16) 0.63342(13) 0.13296(14) 0.0599(18) Uani 1 1 d G . .
H46A H 0.177664 0.656064 0.154275 0.072 Uiso 1 1 calc R U .
C47 C 0.16203(17) 0.59047(16) 0.13244(18) 0.079(3) Uani 1 1 d G . .
H47A H 0.136433 0.584373 0.153396 0.094 Uiso 1 1 calc R U .
C48 C 0.17558(19) 0.55663(12) 0.10059(19) 0.077(3) Uani 1 1 d G . .
H48A H 0.159048 0.527894 0.100235 0.092 Uiso 1 1 calc R U .
C49 C 0.21383(19) 0.56575(11) 0.06926(16) 0.068(2) Uani 1 1 d G . .
H49A H 0.222896 0.543107 0.047952 0.082 Uiso 1 1 calc R U .
C50 C 0.23853(15) 0.60870(12) 0.06979(12) 0.0488(14) Uani 1 1 d G . .
H50A H 0.264127 0.614798 0.048831 0.059 Uiso 1 1 calc R U .
N11 N 0.14149(10) 0.81585(13) 0.07534(14) 0.0382(10) Uani 1 1 d G . .
C51 C 0.12053(15) 0.85347(15) 0.09876(17) 0.067(2) Uani 1 1 d G . .
H51A H 0.139936 0.870084 0.119713 0.081 Uiso 1 1 calc R U .
C52 C 0.07057(16) 0.86625(19) 0.0909(2) 0.101(4) Uani 1 1 d G . .
H52A H 0.056551 0.891420 0.106533 0.122 Uiso 1 1 calc R U .
C53 C 0.04158(13) 0.8414(2) 0.0595(3) 0.110(4) Uani 1 1 d G . .
H53A H 0.008150 0.849965 0.054259 0.132 Uiso 1 1 calc R U .
C54 C 0.06254(15) 0.8038(2) 0.0361(2) 0.100(4) Uani 1 1 d G . .
H54A H 0.043133 0.787174 0.015164 0.120 Uiso 1 1 calc R U .
C55 C 0.11249(15) 0.79101(15) 0.04402(17) 0.064(2) Uani 1 1 d G . .
H55A H 0.126518 0.765837 0.028344 0.076 Uiso 1 1 calc R U .
N12 N 0.29965(13) 0.76104(11) -0.03641(8) 0.0335(9) Uani 1 1 d G . .
C56 C 0.28576(16) 0.79883(10) -0.06357(11) 0.0463(13) Uani 1 1 d G . .
H56A H 0.274281 0.826340 -0.050109 0.056 Uiso 1 1 calc R U .
C57 C 0.2890(2) 0.79549(13) -0.11084(11) 0.065(2) Uani 1 1 d G . .
H57A H 0.279721 0.820777 -0.129012 0.078 Uiso 1 1 calc R U .
C58 C 0.3062(2) 0.75437(16) -0.13096(8) 0.069(2) Uani 1 1 d G . .
H58A H 0.308352 0.752144 -0.162587 0.083 Uiso 1 1 calc R U .
C59 C 0.32007(18) 0.71659(12) -0.10380(12) 0.0544(16) Uani 1 1 d G . .
H59A H 0.331544 0.689073 -0.117260 0.065 Uiso 1 1 calc R U .
C60 C 0.31681(15) 0.71992(10) -0.05653(11) 0.0428(12) Uani 1 1 d G . .
H60A H 0.326105 0.694636 -0.038356 0.051 Uiso 1 1 calc R U .

loop_
_atom_site_aniso_label
_atom_site_aniso_U_11
_atom_site_aniso_U_22
_atom_site_aniso_U_33
_atom_site_aniso_U_23
_atom_site_aniso_U_13
_atom_site_aniso_U_12
Mo1 0.0312(2) 0.02252(18) 0.0372(2) 0.00086(15) -0.00099(17) -0.00369(15)
Mo2 0.0312(2) 0.02406(19) 0.0417(2) 0.00620(16) 0.00127(17) -0.00450(15)
Mo3 0.0291(2) 0.0270(2) 0.0479(3) 0.00608(18) -0.00401(18) -0.00617(16)
Mo4 0.02369(19) 0.0351(2) 0.0372(2) 0.00464(17) 0.00312(16) 0.00046(16)
Mo5 0.02415(19) 0.0323(2) 0.0334(2) 0.00279(16) -0.00416(16) -0.00081(15)
Mo6 0.02649(19) 0.0301(2) 0.0353(2) 0.00174(16) -0.00013(16) 0.00359(15)
Mo7 0.0332(2) 0.02659(19) 0.02347(19) 0.00302(14) -0.00161(15) -0.00115(15)
Mo8 0.02822(19) 0.02272(17) 0.02584(19) 0.00162(14) 0.00029(15) -0.00150(14)
Mo9 0.0302(2) 0.02654(19) 0.0265(2) 0.00364(15) 0.00432(15) -0.00116(15)
Mo10 0.02401(18) 0.02399(18) 0.02715(19) 0.00057(14) -0.00016(14) -0.00211(14)
Mo11 0.02316(18) 0.02602(18) 0.0280(2) -0.00087(14) 0.00035(15) 0.00007(14)
Mo12 0.02579(18) 0.02579(18) 0.02282(18) 0.00021(14) 0.00072(14) -0.00022(14)
Mo13 0.0288(2) 0.0356(2) 0.0279(2) 0.00029(16) 0.00635(16) 0.00382(16)
Mo14 0.0322(2) 0.0302(2) 0.0293(2) -0.00264(16) 0.00145(16) 0.00252(16)
Mo15 0.0410(2) 0.0287(2) 0.0249(2) -0.00134(15) 0.00296(17) -0.00062(17)
Mo16 0.0375(2) 0.0295(2) 0.0283(2) -0.00041(16) -0.00450(17) -0.00299(16)
Mo17 0.0312(2) 0.0317(2) 0.0308(2) 0.00712(16) 0.00653(16) -0.00060(16)
Mo18 0.0300(2) 0.02704(19) 0.0396(2) 0.00703(17) 0.00464(17) 0.00162(15)
Mo19 0.02772(19) 0.02462(18) 0.0326(2) -0.00095(15) 0.00420(16) 0.00122(14)
Na 0.0285(9) 0.0307(9) 0.0394(11) 0.0036(8) -0.0005(8) -0.0023(7)
O1 0.0291(16) 0.0229(15) 0.0386(19) 0.0032(13) -0.0006(14) -0.0029(12)
O2 0.0392(19) 0.0242(16) 0.046(2) 0.0041(14) 0.0004(16) -0.0029(14)
O3 0.042(2) 0.0332(18) 0.048(2) -0.0003(16) -0.0053(17) -0.0064(15)
O4 0.0343(19) 0.0312(18) 0.056(2) 0.0062(16) -0.0001(17) -0.0085(15)
O5 0.0241(15) 0.0300(16) 0.0285(16) 0.0013(13) -0.0003(13) 0.0003(12)
O6 0.0257(17) 0.043(2) 0.045(2) 0.0050(16) -0.0045(15) -0.0028(14)
O7 0.0292(18) 0.041(2) 0.047(2) 0.0006(16) 0.0037(16) 0.0072(15)
O8 0.0348(19) 0.0348(18) 0.040(2) 0.0033(15) -0.0060(15) 0.0019(15)
O9 0.0281(16) 0.0255(15) 0.0253(16) 0.0027(12) 0.0010(13) -0.0029(12)
O10 0.0373(19) 0.0305(17) 0.0334(18) 0.0035(14) -0.0051(15) 0.0035(14)
O11 0.045(2) 0.0329(17) 0.0270(17) 0.0056(14) 0.0021(15) 0.0002(15)
O12 0.0337(18) 0.0303(17) 0.0339(18) 0.0021(14) 0.0030(14) -0.0049(14)
O13 0.0234(15) 0.0278(15) 0.0233(15) -0.0004(12) 0.0012(12) -0.0014(12)
O14 0.0257(16) 0.0320(17) 0.0336(18) -0.0008(13) 0.0002(13) -0.0024(13)
O15 0.0292(16) 0.0325(17) 0.0294(17) 0.0007(13) -0.0024(14) 0.0017(13)
O16 0.0317(17) 0.0275(16) 0.0276(17) -0.0030(13) -0.0016(13) -0.0005(13)
O17 0.047(2) 0.054(2) 0.0310(19) -0.0010(17) 0.0084(17) 0.0095(18)
O18 0.050(2) 0.046(2) 0.048(2) -0.0133(18) 0.0007(19) -0.0005(18)
O19 0.0264(16) 0.0344(17) 0.0281(17) 0.0015(13) 0.0053(13) 0.0045(13)
O20 0.0301(17) 0.0353(18) 0.0301(17) -0.0005(14) 0.0042(14) 0.0028(14)
O21 0.066(3) 0.040(2) 0.037(2) -0.0069(16) 0.0006(19) 0.0042(19)
O22 0.064(3) 0.048(2) 0.043(2) -0.0090(18) -0.011(2) -0.009(2)
O23 0.0342(18) 0.0306(17) 0.0328(18) 0.0045(14) -0.0022(14) -0.0015(14)
O24 0.0388(18) 0.0282(16) 0.0257(16) -0.0004(13) -0.0007(14) 0.0001(14)
O25 0.054(2) 0.061(3) 0.037(2) 0.0152(19) 0.0104(19) 0.007(2)
O26 0.039(2) 0.0387(19) 0.039(2) 0.0017(16) 0.0077(16) 0.0028(16)
O27 0.043(2) 0.0350(19) 0.047(2) -0.0033(16) 0.0052(17) 0.0105(16)
O28 0.040(2) 0.0341(18) 0.0361(19) 0.0042(15) 0.0007(16) -0.0002(15)
O29 0.0337(18) 0.0320(17) 0.0296(17) -0.0014(13) 0.0066(14) -0.0024(14)
O30 0.0347(18) 0.0287(16) 0.0341(18) 0.0034(13) 0.0008(15) -0.0023(14)
O31 0.0270(16) 0.0303(17) 0.0399(19) 0.0017(14) -0.0013(14) -0.0042(13)
O32 0.0327(18) 0.045(2) 0.0328(19) 0.0046(15) 0.0051(15) -0.0016(15)
O33 0.0315(18) 0.0344(18) 0.046(2) 0.0026(16) 0.0040(16) -0.0023(14)
O34 0.0343(18) 0.0284(16) 0.0312(18) 0.0029(13) -0.0033(14) -0.0027(13)
O35 0.0338(19) 0.0383(19) 0.049(2) 0.0049(17) 0.0113(17) -0.0029(15)
O36 0.0316(17) 0.0284(16) 0.041(2) 0.0050(14) 0.0048(15) -0.0013(13)
O37 0.0297(17) 0.0267(16) 0.0312(17) 0.0014(13) 0.0019(13) -0.0001(13)
O38 0.0375(19) 0.0300(17) 0.0354(19) -0.0013(14) 0.0076(15) 0.0007(14)
O39 0.051(2) 0.0294(19) 0.065(3) 0.0032(18) 0.012(2) 0.0040(17)
O40 0.043(2) 0.055(2) 0.046(2) 0.0136(19) -0.0016(18) 0.0041(18)
O41 0.0298(16) 0.0267(16) 0.0315(17) 0.0009(13) 0.0023(13) 0.0004(13)
O42 0.0315(17) 0.0365(18) 0.0262(16) 0.0044(13) 0.0035(13) -0.0024(14)
O43 0.0306(17) 0.0288(16) 0.0361(18) 0.0037(14) 0.0038(14) -0.0019(13)
O44 0.0255(15) 0.0303(16) 0.0258(16) 0.0011(12) 0.0004(12) 0.0009(12)
N1 0.049(3) 0.030(2) 0.047(3) -0.0059(19) 0.002(2) -0.0072(19)
C1 0.077(5) 0.047(4) 0.055(4) -0.013(3) -0.001(3) -0.011(3)
C2 0.122(8) 0.077(6) 0.059(5) -0.025(4) 0.008(5) 0.001(5)
C3 0.123(8) 0.077(6) 0.087(7) -0.030(5) 0.029(6) 0.016(6)
C4 0.072(5) 0.065(5) 0.108(7) -0.024(5) 0.012(5) 0.019(4)
C5 0.057(4) 0.044(3) 0.063(4) -0.012(3) 0.004(3) 0.003(3)
N2 0.043(3) 0.030(2) 0.058(3) 0.010(2) 0.012(2) -0.0034(19)
C6 0.077(5) 0.039(3) 0.068(5) 0.006(3) 0.003(4) -0.019(3)
C7 0.088(6) 0.037(3) 0.086(6) 0.007(3) 0.015(5) -0.022(3)
C8 0.072(5) 0.037(3) 0.085(5) 0.019(3) 0.025(4) -0.003(3)
C9 0.093(6) 0.067(5) 0.088(6) 0.041(5) -0.005(5) -0.013(4)
C10 0.074(5) 0.049(4) 0.087(6) 0.034(4) -0.015(4) -0.015(3)
N3 0.044(3) 0.043(3) 0.066(3) 0.006(2) -0.011(2) -0.009(2)
C11 0.041(4) 0.109(7) 0.089(6) 0.007(5) -0.010(4) -0.019(4)
C12 0.047(5) 0.168(12) 0.132(10) -0.003(9) -0.011(6) -0.022(6)
C13 0.060(6) 0.129(9) 0.133(10) -0.004(8) -0.032(6) -0.029(6)
C14 0.084(7) 0.110(8) 0.106(8) -0.016(6) -0.051(6) -0.020(6)
C15 0.069(5) 0.083(6) 0.084(6) -0.013(5) -0.023(4) -0.023(4)
N4 0.030(2) 0.048(3) 0.061(3) 0.008(2) 0.010(2) 0.003(2)
C16 0.032(3) 0.135(8) 0.110(7) 0.045(6) 0.016(4) 0.006(4)
C17 0.035(4) 0.221(15) 0.150(11) 0.083(10) 0.028(6) 0.009(6)
C18 0.053(5) 0.103(7) 0.114(8) 0.021(6) 0.050(5) 0.008(4)
C19 0.080(6) 0.086(6) 0.085(6) 0.026(5) 0.030(5) -0.011(5)
C20 0.055(4) 0.066(4) 0.069(5) 0.014(4) 0.015(4) -0.007(3)
N5 0.034(2) 0.049(3) 0.042(3) 0.002(2) -0.0121(19) -0.001(2)
C21 0.052(4) 0.069(4) 0.050(4) 0.009(3) -0.015(3) -0.006(3)
C22 0.064(5) 0.083(5) 0.060(4) 0.019(4) -0.027(4) -0.005(4)
C23 0.069(5) 0.096(6) 0.067(5) 0.004(4) -0.039(4) -0.010(4)
C24 0.091(7) 0.102(7) 0.089(7) 0.005(5) -0.055(6) -0.026(5)
C25 0.069(5) 0.073(5) 0.076(5) 0.000(4) -0.036(4) -0.017(4)
N6 0.055(3) 0.032(2) 0.062(3) 0.001(2) 0.005(3) 0.013(2)
C26 0.136(10) 0.074(7) 0.149(11) 0.020(7) -0.025(9) 0.002(7)
C27 0.177(15) 0.096(9) 0.207(17) 0.060(10) 0.011(13) 0.066(9)
C28 0.38(3) 0.144(15) 0.21(2) 0.031(14) 0.11(2) 0.151(19)
C29 0.35(3) 0.135(14) 0.204(18) -0.016(12) 0.06(2) 0.125(17)
C30 0.27(2) 0.110(10) 0.128(12) 0.006(9) 0.036(13) 0.093(12)
N7 0.051(3) 0.044(3) 0.028(2) 0.0084(19) -0.006(2) -0.002(2)
C31 0.206(13) 0.050(4) 0.074(6) 0.007(4) -0.077(7) 0.014(6)
C32 0.300(19) 0.056(5) 0.112(9) 0.011(5) -0.134(11) 0.023(8)
C33 0.132(8) 0.081(6) 0.053(5) 0.019(4) -0.044(5) 0.000(6)
C34 0.095(6) 0.092(6) 0.042(4) -0.011(4) -0.017(4) 0.023(5)
C35 0.093(6) 0.078(5) 0.039(4) -0.006(3) -0.021(4) 0.028(4)
N8 0.039(2) 0.0260(19) 0.041(2) 0.0007(17) 0.0003(19) -0.0035(17)
C36 0.056(4) 0.039(3) 0.077(5) -0.010(3) -0.006(3) -0.004(3)
C37 0.073(5) 0.040(4) 0.134(8) -0.022(4) -0.014(5) -0.014(3)
C38 0.086(6) 0.031(3) 0.179(11) -0.031(5) 0.022(7) -0.004(4)
C39 0.069(5) 0.044(4) 0.198(12) -0.029(6) 0.016(7) 0.008(4)
C40 0.052(4) 0.042(4) 0.131(8) -0.014(4) 0.000(4) 0.003(3)
N9 0.036(2) 0.046(3) 0.043(3) 0.011(2) 0.013(2) 0.004(2)
C41 0.108(8) 0.051(5) 0.293(18) 0.018(7) 0.137(11) -0.003(5)
C42 0.186(14) 0.069(7) 0.46(3) 0.029(12) 0.250(19) -0.002(8)
C43 0.083(7) 0.092(7) 0.223(15) 0.053(8) 0.099(9) 0.020(6)
C44 0.042(4) 0.095(6) 0.083(6) -0.015(5) 0.020(4) 0.003(4)
C45 0.052(4) 0.077(5) 0.073(5) -0.010(4) 0.023(4) -0.005(4)
N10 0.034(2) 0.028(2) 0.046(3) 0.0054(18) -0.0057(19) -0.0038(17)
C46 0.053(4) 0.043(3) 0.083(5) 0.003(3) 0.021(4) -0.014(3)
C47 0.067(5) 0.051(4) 0.117(7) 0.013(4) 0.019(5) -0.022(4)
C48 0.075(5) 0.040(4) 0.115(7) 0.017(4) -0.019(5) -0.026(4)
C49 0.093(6) 0.031(3) 0.081(5) 0.001(3) -0.014(4) -0.006(3)
C50 0.057(4) 0.032(3) 0.057(4) 0.000(2) -0.006(3) -0.001(3)
N11 0.029(2) 0.039(2) 0.048(3) -0.0040(19) -0.0034(19) 0.0025(17)
C51 0.039(3) 0.061(4) 0.101(6) -0.027(4) -0.015(4) 0.012(3)
C52 0.047(4) 0.090(6) 0.167(11) -0.062(7) -0.027(5) 0.030(4)
C53 0.035(4) 0.104(7) 0.192(12) -0.057(8) -0.036(5) 0.021(4)
C54 0.044(4) 0.110(7) 0.145(9) -0.058(7) -0.038(5) 0.018(4)
C55 0.038(3) 0.072(5) 0.080(5) -0.026(4) -0.020(3) 0.009(3)
N12 0.037(2) 0.039(2) 0.024(2) -0.0008(16) 0.0006(17) -0.0007(18)
C56 0.061(4) 0.045(3) 0.033(3) 0.002(2) -0.003(3) 0.002(3)
C57 0.098(6) 0.065(4) 0.032(3) 0.009(3) 0.003(3) 0.012(4)
C58 0.097(6) 0.085(5) 0.024(3) -0.003(3) 0.008(3) -0.002(5)
C59 0.063(4) 0.063(4) 0.037(3) -0.014(3) 0.008(3) 0.009(3)
C60 0.040(3) 0.051(3) 0.038(3) -0.006(2) 0.000(2) 0.004(2)

loop_
_atom_type_symbol
_atom_type_description
_atom_type_scat_dispersion_real
_atom_type_scat_dispersion_imag
_atom_type_scat_source
C C 0.0033 0.0016 'International Tables Vol C Tables 4.2.6.8 and 6.1.1.4'
H H 0.0000 0.0000 'International Tables Vol C Tables 4.2.6.8 and 6.1.1.4'
N N 0.0061 0.0033 'International Tables Vol C Tables 4.2.6.8 and 6.1.1.4'
O O 0.0106 0.0060 'International Tables Vol C Tables 4.2.6.8 and 6.1.1.4'
Na Na 0.0362 0.0249 'International Tables Vol C Tables 4.2.6.8 and 6.1.1.4'
Mo Mo -1.6832 0.6857 'International Tables Vol C Tables 4.2.6.8 and 6.1.1.4'

loop_
_geom_angle_atom_site_label_1
_geom_angle_atom_site_label_2
_geom_angle_atom_site_label_3
_geom_angle
O2 Mo1 O3 96.77(16)
O2 Mo1 O1 101.99(15)
O3 Mo1 O1 100.00(15)
O2 Mo1 O31 94.60(15)
O3 Mo1 O31 166.63(15)
O1 Mo1 O31 84.43(14)
O2 Mo1 O23 171.36(15)
O3 Mo1 O23 83.38(14)
O1 Mo1 O23 86.46(13)
O31 Mo1 O23 84.32(13)
O2 Mo1 N1 83.37(15)
O3 Mo1 N1 86.66(16)
O1 Mo1 N1 170.79(13)
O31 Mo1 N1 87.70(14)
O23 Mo1 N1 88.01(13)
O2 Mo1 Mo2 50.32(11)
O3 Mo1 Mo2 95.52(12)
O1 Mo1 Mo2 52.53(9)
O31 Mo1 Mo2 97.14(10)
O23 Mo1 Mo2 138.31(10)
N1 Mo1 Mo2 133.63(10)
O2 Mo1 Mo3 96.06(11)
O3 Mo1 Mo3 49.97(12)
O1 Mo1 Mo3 51.10(9)
O31 Mo1 Mo3 135.51(10)
O23 Mo1 Mo3 90.66(9)
N1 Mo1 Mo3 136.41(10)
Mo2 Mo1 Mo3 59.473(18)
O2 Mo1 Na 134.42(12)
O3 Mo1 Na 108.51(12)
O1 Mo1 Na 37.77(9)
O31 Mo1 Na 67.50(10)
O23 Mo1 Na 52.85(10)
N1 Mo1 Na 133.96(10)
Mo2 Mo1 Na 89.12(4)
Mo3 Mo1 Na 74.38(3)
O4 Mo2 O2 96.32(16)
O4 Mo2 O1 101.41(14)
O2 Mo2 O1 100.87(14)
O4 Mo2 O35 98.70(16)
O2 Mo2 O35 162.01(16)
O1 Mo2 O35 85.83(14)
O4 Mo2 O36 168.08(15)
O2 Mo2 O36 90.94(15)
O1 Mo2 O36 86.42(13)
O35 Mo2 O36 72.69(14)
O4 Mo2 N2 86.07(15)
O2 Mo2 N2 84.80(15)
O1 Mo2 N2 169.95(14)
O35 Mo2 N2 86.40(15)
O36 Mo2 N2 85.18(13)
O4 Mo2 Mo1 96.22(12)
O2 Mo2 Mo1 49.21(10)
O1 Mo2 Mo1 52.50(10)
O35 Mo2 Mo1 137.81(10)
O36 Mo2 Mo1 95.68(10)
N2 Mo2 Mo1 133.98(11)
O4 Mo2 Mo3 49.90(11)
O2 Mo2 Mo3 97.07(11)
O1 Mo2 Mo3 52.11(9)
O35 Mo2 Mo3 100.16(11)
O36 Mo2 Mo3 138.52(9)
N2 Mo2 Mo3 135.94(10)
Mo1 Mo2 Mo3 61.746(19)
O4 Mo2 Mo17 130.41(12)
O2 Mo2 Mo17 133.27(11)
O1 Mo2 Mo17 72.89(10)
O35 Mo2 Mo17 33.02(10)
O36 Mo2 Mo17 43.24(10)
N2 Mo2 Mo17 97.16(10)
Mo1 Mo2 Mo17 114.659(19)
Mo3 Mo2 Mo17 111.94(2)
O33 Mo3 O4 94.68(16)
O33 Mo3 O3 167.77(16)
O4 Mo3 O3 94.53(16)
O33 Mo3 O1 87.94(15)
O4 Mo3 O1 100.71(14)
O3 Mo3 O1 98.23(15)
O33 Mo3 O30 85.13(14)
O4 Mo3 O30 168.28(15)
O3 Mo3 O30 84.21(15)
O1 Mo3 O30 91.00(13)
O33 Mo3 N3 87.11(16)
O4 Mo3 N3 84.54(16)
O3 Mo3 N3 85.77(16)
O1 Mo3 N3 173.07(15)
O30 Mo3 N3 83.74(15)
O33 Mo3 Mo2 98.58(12)
O4 Mo3 Mo2 49.08(11)
O3 Mo3 Mo2 93.53(11)
O1 Mo3 Mo2 52.23(9)
O30 Mo3 Mo2 142.57(10)
N3 Mo3 Mo2 133.47(11)
O33 Mo3 Mo1 139.13(11)
O4 Mo3 Mo1 93.26(11)
O3 Mo3 Mo1 48.08(11)
O1 Mo3 Mo1 51.20(10)
O30 Mo3 Mo1 94.52(10)
N3 Mo3 Mo1 133.57(12)
Mo2 Mo3 Mo1 58.781(18)
O33 Mo4 O6 86.88(16)
O33 Mo4 O7 169.73(15)
O6 Mo4 O7 88.21(16)
O33 Mo4 O32 93.60(16)
O6 Mo4 O32 171.94(15)
O7 Mo4 O32 90.01(16)
O33 Mo4 O5 90.03(14)
O6 Mo4 O5 99.87(14)
O7 Mo4 O5 99.71(14)
O32 Mo4 O5 88.18(13)
O33 Mo4 N4 85.47(15)
O6 Mo4 N4 85.45(16)
O7 Mo4 N4 85.15(15)
O32 Mo4 N4 86.56(15)
O5 Mo4 N4 172.84(14)
O33 Mo4 Mo6 140.93(11)
O6 Mo4 Mo6 91.11(11)
O7 Mo4 Mo6 48.15(11)
O32 Mo4 Mo6 93.56(11)
O5 Mo4 Mo6 51.91(9)
N4 Mo4 Mo6 133.29(11)
O33 Mo4 Mo5 91.71(11)
O6 Mo4 Mo5 47.40(11)
O7 Mo4 Mo5 91.60(11)
O32 Mo4 Mo5 140.55(10)
O5 Mo4 Mo5 52.73(9)
N4 Mo4 Mo5 132.85(11)
Mo6 Mo4 Mo5 59.972(17)
O6 Mo5 O8 99.92(16)
O6 Mo5 O5 103.21(14)
O8 Mo5 O5 97.54(14)
O6 Mo5 O30 96.92(15)
O8 Mo5 O30 162.57(15)
O5 Mo5 O30 82.88(13)
O6 Mo5 O34 156.61(15)
O8 Mo5 O34 89.60(14)
O5 Mo5 O34 96.57(13)
O30 Mo5 O34 73.08(13)
O6 Mo5 N5 81.43(15)
O8 Mo5 N5 83.74(15)
O5 Mo5 N5 174.84(14)
O30 Mo5 N5 94.39(14)
O34 Mo5 N5 78.42(14)
O6 Mo5 Mo6 93.87(12)
O8 Mo5 Mo6 48.62(11)
O5 Mo5 Mo6 51.78(9)
O30 Mo5 Mo6 134.67(10)
O34 Mo5 Mo6 108.26(9)
N5 Mo5 Mo6 130.78(11)
O6 Mo5 Mo4 51.37(12)
O8 Mo5 Mo4 99.67(11)
O5 Mo5 Mo4 52.12(9)
O30 Mo5 Mo4 94.33(10)
O34 Mo5 Mo4 148.07(9)
N5 Mo5 Mo4 132.69(10)
Mo6 Mo5 Mo4 59.963(18)
O7 Mo6 O8 99.98(16)
O7 Mo6 O5 103.42(14)
O8 Mo6 O5 99.67(14)
O7 Mo6 O41 157.32(15)
O8 Mo6 O41 100.46(14)
O5 Mo6 O41 82.69(12)
O7 Mo6 O20 87.23(15)
O8 Mo6 O20 169.80(14)
O5 Mo6 O20 85.50(13)
O41 Mo6 O20 71.32(13)
O7 Mo6 N6 84.55(17)
O8 Mo6 N6 85.40(18)
O5 Mo6 N6 169.52(16)
O41 Mo6 N6 87.39(16)
O20 Mo6 N6 88.14(17)
O7 Mo6 Mo4 51.42(11)
O8 Mo6 Mo4 100.72(11)
O5 Mo6 Mo4 52.38(9)
O41 Mo6 Mo4 132.79(9)
O20 Mo6 Mo4 89.41(9)
N6 Mo6 Mo4 135.97(14)
O7 Mo6 Mo5 93.95(12)
O8 Mo6 Mo5 49.78(11)
O5 Mo6 Mo5 52.87(9)
O41 Mo6 Mo5 106.76(9)
O20 Mo6 Mo5 137.50(9)
N6 Mo6 Mo5 134.31(14)
Mo4 Mo6 Mo5 60.065(18)
O7 Mo6 Mo14 123.48(12)
O8 Mo6 Mo14 136.51(11)
O5 Mo6 Mo14 73.73(9)
O41 Mo6 Mo14 36.65(9)
O20 Mo6 Mo14 36.62(9)
N6 Mo6 Mo14 96.26(14)
Mo4 Mo6 Mo14 107.328(19)
Mo5 Mo6 Mo14 121.195(19)
O11 Mo7 O10 97.19(15)
O11 Mo7 O9 102.82(14)
O10 Mo7 O9 100.39(14)
O11 Mo7 O34 154.89(14)
O10 Mo7 O34 105.30(15)
O9 Mo7 O34 84.20(13)
O11 Mo7 O24 85.42(14)
O10 Mo7 O24 174.40(14)
O9 Mo7 O24 83.79(13)
O34 Mo7 O24 71.24(13)
O11 Mo7 N7 83.16(16)
O10 Mo7 N7 87.67(14)
O9 Mo7 N7 169.15(13)
O34 Mo7 N7 86.68(14)
O24 Mo7 N7 87.72(13)
O11 Mo7 Mo9 50.29(11)
O10 Mo7 Mo9 98.80(11)
O9 Mo7 Mo9 52.93(9)
O34 Mo7 Mo9 134.03(9)
O24 Mo7 Mo9 86.69(9)
N7 Mo7 Mo9 133.40(12)
O11 Mo7 Mo8 93.88(11)
O10 Mo7 Mo8 49.62(10)
O9 Mo7 Mo8 52.77(9)
O34 Mo7 Mo8 109.11(10)
O24 Mo7 Mo8 135.34(9)
N7 Mo7 Mo8 136.64(10)
Mo9 Mo7 Mo8 60.485(16)
O12 Mo8 O10 99.86(15)
O12 Mo8 O9 101.66(14)
O10 Mo8 O9 98.64(14)
O12 Mo8 O44 94.99(14)
O10 Mo8 O44 164.37(14)
O9 Mo8 O44 82.97(12)
O12 Mo8 O41 157.83(14)
O10 Mo8 O41 90.51(14)
O9 Mo8 O41 96.02(12)
O44 Mo8 O41 73.86(13)
O12 Mo8 N8 81.34(14)
O10 Mo8 N8 85.08(14)
O9 Mo8 N8 174.68(14)
O44 Mo8 N8 92.42(13)
O41 Mo8 N8 80.08(13)
O12 Mo8 Mo7 95.21(11)
O10 Mo8 Mo7 49.02(10)
O9 Mo8 Mo7 51.55(9)
O44 Mo8 Mo7 134.52(9)
O41 Mo8 Mo7 106.30(9)
N8 Mo8 Mo7 132.94(10)
O12 Mo8 Mo9 50.24(10)
O10 Mo8 Mo9 97.39(11)
O9 Mo8 Mo9 52.18(9)
O44 Mo8 Mo9 95.83(9)
O41 Mo8 Mo9 147.98(9)
N8 Mo8 Mo9 131.35(10)
Mo7 Mo8 Mo9 59.380(17)
O12 Mo8 Mo14 127.90(11)
O10 Mo8 Mo14 126.98(11)
O9 Mo8 Mo14 93.29(9)
O44 Mo8 Mo14 37.50(9)
O41 Mo8 Mo14 36.72(9)
N8 Mo8 Mo14 81.41(10)
Mo7 Mo8 Mo14 131.193(19)
Mo9 Mo8 Mo14 129.178(19)
O11 Mo9 O12 92.30(15)
O11 Mo9 O38 94.07(15)
O12 Mo9 O38 169.23(15)
O11 Mo9 O9 100.80(14)
O12 Mo9 O9 99.56(13)
O38 Mo9 O9 87.77(13)
O11 Mo9 O42 170.14(14)
O12 Mo9 O42 85.90(14)
O38 Mo9 O42 86.34(14)
O9 Mo9 O42 89.06(13)
O11 Mo9 N9 84.32(16)
O12 Mo9 N9 85.97(14)
O38 Mo9 N9 86.03(14)
O9 Mo9 N9 172.23(14)
O42 Mo9 N9 85.88(15)
O11 Mo9 Mo7 49.25(11)
O12 Mo9 Mo7 94.07(10)
O38 Mo9 Mo7 96.67(11)
O9 Mo9 Mo7 51.93(9)
O42 Mo9 Mo7 140.52(9)
N9 Mo9 Mo7 133.55(12)
O11 Mo9 Mo8 92.87(11)
O12 Mo9 Mo8 47.89(10)
O38 Mo9 Mo8 140.17(10)
O9 Mo9 Mo8 52.41(9)
O42 Mo9 Mo8 93.10(9)
N9 Mo9 Mo8 133.71(10)
Mo7 Mo9 Mo8 60.135(17)
O14 Mo10 O16 96.22(14)
O14 Mo10 O13 100.25(13)
O16 Mo10 O13 100.12(13)
O14 Mo10 O44 166.51(13)
O16 Mo10 O44 88.50(13)
O13 Mo10 O44 91.30(12)
O14 Mo10 O42 87.66(14)
O16 Mo10 O42 173.09(14)
O13 Mo10 O42 84.76(13)
O44 Mo10 O42 86.48(13)
O14 Mo10 N10 82.57(13)
O16 Mo10 N10 86.24(13)
O13 Mo10 N10 172.66(13)
O44 Mo10 N10 85.15(13)
O42 Mo10 N10 88.60(13)
O14 Mo10 Mo11 48.86(10)
O16 Mo10 Mo11 94.77(10)
O13 Mo10 Mo11 52.31(9)
O44 Mo10 Mo11 143.50(9)
O42 Mo10 Mo11 92.09(10)
N10 Mo10 Mo11 131.31(9)
O14 Mo10 Mo12 94.61(10)
O16 Mo10 Mo12 49.39(10)
O13 Mo10 Mo12 51.71(9)
O44 Mo10 Mo12 98.04(9)
O42 Mo10 Mo12 136.17(9)
N10 Mo10 Mo12 135.15(9)
Mo11 Mo10 Mo12 59.264(16)
O14 Mo11 O15 96.60(14)
O14 Mo11 O13 100.90(13)
O15 Mo11 O13 101.26(13)
O14 Mo11 O29 97.41(14)
O15 Mo11 O29 163.70(14)
O13 Mo11 O29 84.21(13)
O14 Mo11 O37 167.19(14)
O15 Mo11 O37 91.27(14)
O13 Mo11 O37 87.38(13)
O29 Mo11 O37 73.52(13)
O14 Mo11 N11 83.57(14)
O15 Mo11 N11 85.06(14)
O13 Mo11 N11 171.69(13)
O29 Mo11 N11 88.28(14)
O37 Mo11 N11 87.08(13)
O14 Mo11 Mo12 96.37(10)
O15 Mo11 Mo12 49.77(10)
O13 Mo11 Mo12 52.28(9)
O29 Mo11 Mo12 136.12(10)
O37 Mo11 Mo12 96.42(9)
N11 Mo11 Mo12 134.65(11)
O14 Mo11 Mo10 49.74(10)
O15 Mo11 Mo10 95.99(10)
O13 Mo11 Mo10 52.09(9)
O29 Mo11 Mo10 99.41(10)
O37 Mo11 Mo10 139.47(9)
N11 Mo11 Mo10 133.20(10)
Mo12 Mo11 Mo10 60.629(16)
O14 Mo11 Mo19 130.17(10)
O15 Mo11 Mo19 133.23(10)
O13 Mo11 Mo19 73.14(9)
O29 Mo11 Mo19 33.62(9)
O37 Mo11 Mo19 42.93(9)
N11 Mo11 Mo19 98.61(9)
Mo12 Mo11 Mo19 114.484(18)
Mo10 Mo11 Mo19 113.136(19)
O15 Mo12 O16 96.00(14)
O15 Mo12 O13 101.91(13)
O16 Mo12 O13 100.33(13)
O15 Mo12 O43 94.64(14)
O16 Mo12 O43 167.05(14)
O13 Mo12 O43 84.63(13)
O15 Mo12 O19 172.95(14)
O16 Mo12 O19 83.21(13)
O13 Mo12 O19 85.11(12)
O43 Mo12 O19 85.32(13)
O15 Mo12 N12 83.29(13)
O16 Mo12 N12 85.48(13)
O13 Mo12 N12 171.64(13)
O43 Mo12 N12 88.46(13)
O19 Mo12 N12 89.66(12)
O15 Mo12 Mo11 49.97(10)
O16 Mo12 Mo11 95.44(10)
O13 Mo12 Mo11 52.74(9)
O43 Mo12 Mo11 97.05(10)
O19 Mo12 Mo11 137.06(9)
N12 Mo12 Mo11 133.16(9)
O15 Mo12 Mo10 95.71(10)
O16 Mo12 Mo10 49.37(10)
O13 Mo12 Mo10 51.95(9)
O43 Mo12 Mo10 136.55(10)
O19 Mo12 Mo10 89.10(9)
N12 Mo12 Mo10 134.64(9)
Mo11 Mo12 Mo10 60.107(16)
O15 Mo12 Na 134.13(11)
O16 Mo12 Na 109.35(10)
O13 Mo12 Na 37.61(9)
O43 Mo12 Na 67.53(10)
O19 Mo12 Na 52.19(9)
N12 Mo12 Na 134.72(10)
Mo11 Mo12 Na 89.08(4)
Mo10 Mo12 Na 75.16(3)
O17 Mo13 O32 115.36(18)
O17 Mo13 O20 100.73(17)
O32 Mo13 O20 85.78(15)
O17 Mo13 O19 116.30(17)
O32 Mo13 O19 127.55(15)
O20 Mo13 O19 93.17(14)
O17 Mo13 O26 94.95(18)
O32 Mo13 O26 84.45(16)
O20 Mo13 O26 163.96(15)
O19 Mo13 O26 82.82(14)
O17 Mo13 Mo14 105.74(15)
O32 Mo13 Mo14 122.60(11)
O20 Mo13 Mo14 47.33(10)
O19 Mo13 Mo14 48.05(10)
O26 Mo13 Mo14 130.86(10)
O18 Mo14 O20 103.14(18)
O18 Mo14 O41 118.96(18)
O20 Mo14 O41 77.34(14)
O18 Mo14 O19 116.14(18)
O20 Mo14 O19 93.27(14)
O41 Mo14 O19 124.82(14)
O18 Mo14 O44 101.84(17)
O20 Mo14 O44 151.49(14)
O41 Mo14 O44 78.68(13)
O19 Mo14 O44 87.88(13)
O18 Mo14 Mo13 107.55(15)
O20 Mo14 Mo13 47.60(10)
O41 Mo14 Mo13 114.29(10)
O19 Mo14 Mo13 47.89(9)
O44 Mo14 Mo13 134.30(9)
O18 Mo14 Mo8 112.31(15)
O20 Mo14 Mo8 116.49(10)
O41 Mo14 Mo8 39.61(9)
O19 Mo14 Mo8 113.81(9)
O44 Mo14 Mo8 39.45(9)
Mo13 Mo14 Mo8 139.89(2)
O18 Mo14 Mo6 126.92(15)
O20 Mo14 Mo6 39.98(10)
O41 Mo14 Mo6 39.54(9)
O19 Mo14 Mo6 104.76(10)
O44 Mo14 Mo6 112.40(9)
Mo13 Mo14 Mo6 75.884(17)
Mo8 Mo14 Mo6 76.973(15)
O18 Mo14 Na 158.62(15)
O20 Mo14 Na 94.76(10)
O41 Mo14 Na 76.10(10)
O19 Mo14 Na 50.29(10)
O44 Mo14 Na 64.48(10)
Mo13 Mo14 Na 76.12(3)
Mo8 Mo14 Na 68.49(3)
Mo6 Mo14 Na 74.45(3)
O21 Mo15 O38 115.51(19)
O21 Mo15 O24 101.11(18)
O38 Mo15 O24 84.90(15)
O21 Mo15 O23 116.86(18)
O38 Mo15 O23 127.04(15)
O24 Mo15 O23 92.42(14)
O21 Mo15 O28 95.56(18)
O38 Mo15 O28 84.50(15)
O24 Mo15 O28 162.89(14)
O23 Mo15 O28 83.33(14)
O21 Mo15 Mo16 105.76(16)
O38 Mo15 Mo16 121.99(11)
O24 Mo15 Mo16 47.31(10)
O23 Mo15 Mo16 47.56(10)
O28 Mo15 Mo16 130.90(10)
O22 Mo16 O24 103.77(19)
O22 Mo16 O30 102.45(19)
O24 Mo16 O30 150.12(14)
O22 Mo16 O34 118.17(19)
O24 Mo16 O34 76.53(14)
O30 Mo16 O34 78.61(14)
O22 Mo16 O23 116.27(19)
O24 Mo16 O23 92.85(14)
O30 Mo16 O23 88.23(14)
O34 Mo16 O23 125.52(14)
O22 Mo16 Mo15 107.40(17)
O24 Mo16 Mo15 47.43(10)
O30 Mo16 Mo15 134.52(10)
O34 Mo16 Mo15 114.34(10)
O23 Mo16 Mo15 47.90(10)
O22 Mo16 Na 158.84(16)
O24 Mo16 Na 94.19(10)
O30 Mo16 Na 63.86(11)
O34 Mo16 Na 76.57(10)
O23 Mo16 Na 50.70(11)
Mo15 Mo16 Na 76.67(3)
O25 Mo17 O26 105.1(2)
O25 Mo17 O35 107.6(2)
O26 Mo17 O35 100.51(17)
O25 Mo17 O43 109.82(19)
O26 Mo17 O43 94.14(16)
O35 Mo17 O43 134.36(16)
O25 Mo17 O36 96.18(18)
O26 Mo17 O36 158.36(15)
O35 Mo17 O36 76.02(15)
O43 Mo17 O36 74.82(14)
O25 Mo17 Mo2 118.50(16)
O26 Mo17 Mo2 125.68(13)
O35 Mo17 Mo2 38.26(12)
O43 Mo17 Mo2 99.47(11)
O36 Mo17 Mo2 41.63(9)
O39 Mo18 O40 104.4(2)
O39 Mo18 O36 101.15(18)
O40 Mo18 O36 102.87(18)
O39 Mo18 O37 102.03(17)
O40 Mo18 O37 102.29(18)
O36 Mo18 O37 140.03(14)
O39 Mo18 O43 167.48(18)
O40 Mo18 O43 84.41(17)
O36 Mo18 O43 67.82(13)
O37 Mo18 O43 84.37(12)
O39 Mo18 O31 84.02(18)
O40 Mo18 O31 168.20(16)
O36 Mo18 O31 83.18(13)
O37 Mo18 O31 67.45(13)
O43 Mo18 O31 88.63(11)
O27 Mo19 O28 104.41(18)
O27 Mo19 O29 108.08(18)
O28 Mo19 O29 99.33(16)
O27 Mo19 O31 111.27(17)
O28 Mo19 O31 95.13(16)
O29 Mo19 O31 132.84(15)
O27 Mo19 O37 95.08(16)
O28 Mo19 O37 160.42(15)
O29 Mo19 O37 75.95(14)
O31 Mo19 O37 75.68(14)
O27 Mo19 Mo11 116.86(14)
O28 Mo19 Mo11 126.77(12)
O29 Mo19 Mo11 38.12(10)
O31 Mo19 Mo11 99.36(11)
O37 Mo19 Mo11 41.06(9)
O1 Na O13 112.92(14)
O1 Na O5 89.01(13)
O13 Na O5 143.32(15)
O1 Na O9 144.48(15)
O13 Na O9 88.34(12)
O5 Na O9 89.48(13)
O1 Na O19 106.71(13)
O13 Na O19 67.03(11)
O5 Na O19 78.91(12)
O9 Na O19 107.78(12)
O1 Na O23 68.36(12)
O13 Na O23 107.01(13)
O5 Na O23 108.39(13)
O9 Na O23 78.54(12)
O19 Na O23 170.69(12)
O1 Na Mo1 33.15(9)
O13 Na Mo1 103.58(10)
O5 Na Mo1 110.01(10)
O9 Na Mo1 116.69(10)
O19 Na Mo1 134.40(10)
O23 Na Mo1 38.28(7)
O1 Na Mo12 102.68(11)
O13 Na Mo12 32.71(8)
O5 Na Mo12 116.52(11)
O9 Na Mo12 109.65(10)
O19 Na Mo12 37.77(7)
O23 Na Mo12 134.15(10)
Mo1 Na Mo12 112.72(5)
O1 Na Mo14 130.96(12)
O13 Na Mo14 80.91(9)
O5 Na Mo14 62.81(9)
O9 Na Mo14 78.44(9)
O19 Na Mo14 33.26(7)
O23 Na Mo14 155.38(10)
Mo1 Na Mo14 164.03(6)
Mo12 Na Mo14 63.15(4)
O1 Na Mo16 82.14(10)
O13 Na Mo16 130.88(11)
O5 Na Mo16 79.03(10)
O9 Na Mo16 62.77(9)
O19 Na Mo16 156.04(10)
O23 Na Mo16 33.06(7)
Mo1 Na Mo16 63.22(4)
Mo12 Na Mo16 163.49(6)
Mo14 Na Mo16 125.30(6)
Mo3 O1 Mo1 77.70(12)
Mo3 O1 Mo2 75.66(11)
Mo1 O1 Mo2 74.97(11)
Mo3 O1 Na 120.65(16)
Mo1 O1 Na 109.08(15)
Mo2 O1 Na 163.54(19)
Mo1 O2 Mo2 80.47(13)
Mo1 O3 Mo3 81.95(15)
Mo2 O4 Mo3 81.02(13)
Mo6 O5 Mo4 75.71(11)
Mo6 O5 Mo5 75.35(11)
Mo4 O5 Mo5 75.15(11)
Mo6 O5 Na 142.17(16)
Mo4 O5 Na 139.21(16)
Mo5 O5 Na 120.29(16)
Mo5 O6 Mo4 81.23(13)
Mo6 O7 Mo4 80.43(13)
Mo6 O8 Mo5 81.61(14)
Mo7 O9 Mo9 75.14(11)
Mo7 O9 Mo8 75.68(11)
Mo9 O9 Mo8 75.40(10)
Mo7 O9 Na 140.32(16)
Mo9 O9 Na 141.67(16)
Mo8 O9 Na 119.72(15)
Mo7 O10 Mo8 81.36(13)
Mo7 O11 Mo9 80.46(13)
Mo8 O12 Mo9 81.87(13)
Mo12 O13 Mo10 76.34(11)
Mo12 O13 Mo11 74.98(11)
Mo10 O13 Mo11 75.60(10)
Mo12 O13 Na 109.68(14)
Mo10 O13 Na 121.45(15)
Mo11 O13 Na 162.78(17)
Mo11 O14 Mo10 81.40(13)
Mo12 O15 Mo11 80.27(13)
Mo10 O16 Mo12 81.24(12)
Mo13 O19 Mo14 84.07(12)
Mo13 O19 Mo12 140.78(17)
Mo14 O19 Mo12 128.27(16)
Mo13 O19 Na 109.77(14)
Mo14 O19 Na 96.45(13)
Mo12 O19 Na 90.04(11)
Mo14 O20 Mo13 85.07(13)
Mo14 O20 Mo6 103.40(15)
Mo13 O20 Mo6 125.26(17)
Mo16 O23 Mo15 84.54(13)
Mo16 O23 Mo1 127.70(17)
Mo15 O23 Mo1 141.47(18)
Mo16 O23 Na 96.24(13)
Mo15 O23 Na 110.18(14)
Mo1 O23 Na 88.86(12)
Mo16 O24 Mo15 85.25(13)
Mo16 O24 Mo7 103.03(15)
Mo15 O24 Mo7 127.89(17)
Mo17 O26 Mo13 146.4(2)
Mo19 O28 Mo15 145.2(2)
Mo19 O29 Mo11 108.26(16)
Mo16 O30 Mo5 104.34(15)
Mo16 O30 Mo3 127.22(17)
Mo5 O30 Mo3 126.59(17)
Mo19 O31 Mo1 138.4(2)
Mo19 O31 Mo18 99.02(14)
Mo1 O31 Mo18 121.86(15)
Mo13 O32 Mo4 128.89(19)
Mo3 O33 Mo4 139.9(2)
Mo16 O34 Mo7 105.39(16)
Mo16 O34 Mo5 103.43(14)
Mo7 O34 Mo5 141.00(17)
Mo17 O35 Mo2 108.72(17)
Mo18 O36 Mo2 139.5(2)
Mo18 O36 Mo17 111.11(16)
Mo2 O36 Mo17 95.13(14)
Mo18 O37 Mo11 137.07(18)
Mo18 O37 Mo19 111.59(16)
Mo11 O37 Mo19 96.01(13)
Mo15 O38 Mo9 128.75(19)
Mo14 O41 Mo8 103.67(15)
Mo14 O41 Mo6 103.81(15)
Mo8 O41 Mo6 143.17(17)
Mo10 O42 Mo9 131.93(17)
Mo17 O43 Mo12 137.88(19)
Mo17 O43 Mo18 99.19(13)
Mo12 O43 Mo18 122.00(15)
Mo14 O44 Mo10 124.23(16)
Mo14 O44 Mo8 103.04(14)
Mo10 O44 Mo8 131.09(16)
O56B O45A O56 121(4)
O56 O45B O53 144(5)
O45B O56 O45A 140(3)
C1 N1 C5 120.0
C1 N1 Mo1 121.6(2)
C5 N1 Mo1 118.3(2)
N1 C1 C2 120.0
N1 C1 H1A 120.0
C2 C1 H1A 120.0
C3 C2 C1 120.0
C3 C2 H2A 120.0
C1 C2 H2A 120.0
C2 C3 C4 120.0
C2 C3 H3A 120.0
C4 C3 H3A 120.0
C5 C4 C3 120.0
C5 C4 H4A 120.0
C3 C4 H4A 120.0
C4 C5 N1 120.0
C4 C5 H5A 120.0
N1 C5 H5A 120.0
C6 N2 C10 120.0
C6 N2 Mo2 119.2(2)
C10 N2 Mo2 120.6(2)
N2 C6 C7 120.0
N2 C6 H6A 120.0
C7 C6 H6A 120.0
C8 C7 C6 120.0
C8 C7 H7A 120.0
C6 C7 H7A 120.0
C7 C8 C9 120.0
C7 C8 H8A 120.0
C9 C8 H8A 120.0
C8 C9 C10 120.0
C8 C9 H9A 120.0
C10 C9 H9A 120.0
C9 C10 N2 120.0
C9 C10 H10A 120.0
N2 C10 H10A 120.0
C11 N3 C15 120.0
C11 N3 Mo3 119.1(2)
C15 N3 Mo3 120.9(2)
C12 C11 N3 120.0
C12 C11 H11A 120.0
N3 C11 H11A 120.0
C11 C12 C13 120.0
C11 C12 H12A 120.0
C13 C12 H12A 120.0
C12 C13 C14 120.0
C12 C13 H13A 120.0
C14 C13 H13A 120.0
C15 C14 C13 120.0
C15 C14 H14A 120.0
C13 C14 H14A 120.0
C14 C15 N3 120.0
C14 C15 H15A 120.0
N3 C15 H15A 120.0
C16 N4 C20 120.0
C16 N4 Mo4 120.0(2)
C20 N4 Mo4 119.7(2)
C17 C16 N4 120.0
C17 C16 H16A 120.0
N4 C16 H16A 120.0
C16 C17 C18 120.0
C16 C17 H17A 120.0
C18 C17 H17A 120.0
C19 C18 C17 120.0
C19 C18 H18A 120.0
C17 C18 H18A 120.0
C20 C19 C18 120.0
C20 C19 H19A 120.0
C18 C19 H19A 120.0
C19 C20 N4 120.0
C19 C20 H20A 120.0
N4 C20 H20A 120.0
C21 N5 C25 120.0
C21 N5 Mo5 119.3(2)
C25 N5 Mo5 120.7(2)
N5 C21 C22 120.0
N5 C21 H21A 120.0
C22 C21 H21A 120.0
C23 C22 C21 120.0
C23 C22 H22A 120.0
C21 C22 H22A 120.0
C24 C23 C22 120.0
C24 C23 H23A 120.0
C22 C23 H23A 120.0
C25 C24 C23 120.0
C25 C24 H24A 120.0
C23 C24 H24A 120.0
C24 C25 N5 120.0
C24 C25 H25A 120.0
N5 C25 H25A 120.0
C26 N6 C30 120.0
C26 N6 Mo6 119.6(4)
C30 N6 Mo6 120.0(4)
N6 C26 C27 120.0
N6 C26 H26A 120.0
C27 C26 H26A 120.0
C28 C27 C26 120.0
C28 C27 H27A 120.0
C26 C27 H27A 120.0
C27 C28 C29 120.0
C27 C28 H28A 120.0
C29 C28 H28A 120.0
C28 C29 C30 120.0
C28 C29 H29A 120.0
C30 C29 H29A 120.0
C29 C30 N6 120.0
C29 C30 H30A 120.0
N6 C30 H30A 120.0
C31 N7 C35 120.0
C31 N7 Mo7 121.2(2)
C35 N7 Mo7 118.7(2)
C32 C31 N7 120.0
C32 C31 H31A 120.0
N7 C31 H31A 120.0
C31 C32 C33 120.0
C31 C32 H32A 120.0
C33 C32 H32A 120.0
C34 C33 C32 120.0
C34 C33 H33A 120.0
C32 C33 H33A 120.0
C33 C34 C35 120.0
C33 C34 H34A 120.0
C35 C34 H34A 120.0
C34 C35 N7 120.0
C34 C35 H35A 120.0
N7 C35 H35A 120.0
C36 N8 C40 120.0
C36 N8 Mo8 120.64(19)
C40 N8 Mo8 119.35(19)
C37 C36 N8 120.0
C37 C36 H36A 120.0
N8 C36 H36A 120.0
C36 C37 C38 120.0
C36 C37 H37A 120.0
C38 C37 H37A 120.0
C37 C38 C39 120.0
C37 C38 H38A 120.0
C39 C38 H38A 120.0
C40 C39 C38 120.0
C40 C39 H39A 120.0
C38 C39 H39A 120.0
C39 C40 N8 120.0
C39 C40 H40A 120.0
N8 C40 H40A 120.0
C41 N9 C45 120.0
C41 N9 Mo9 120.5(2)
C45 N9 Mo9 119.5(2)
C42 C41 N9 120.0
C42 C41 H41A 120.0
N9 C41 H41A 120.0
C43 C42 C41 120.0
C43 C42 H42A 120.0
C41 C42 H42A 120.0
C44 C43 C42 120.0
C44 C43 H43A 120.0
C42 C43 H43A 120.0
C43 C44 C45 120.0
C43 C44 H44A 120.0
C45 C44 H44A 120.0
C44 C45 N9 120.0
C44 C45 H45A 120.0
N9 C45 H45A 120.0
C46 N10 C50 120.0
C46 N10 Mo10 118.75(19)
C50 N10 Mo10 121.04(19)
C47 C46 N10 120.0
C47 C46 H46A 120.0
N10 C46 H46A 120.0
C46 C47 C48 120.0
C46 C47 H47A 120.0
C48 C47 H47A 120.0
C49 C48 C47 120.0
C49 C48 H48A 120.0
C47 C48 H48A 120.0
C48 C49 C50 120.0
C48 C49 H49A 120.0
C50 C49 H49A 120.0
C49 C50 N10 120.0
C49 C50 H50A 120.0
N10 C50 H50A 120.0
C51 N11 C55 120.0
C51 N11 Mo11 121.97(19)
C55 N11 Mo11 118.00(19)
N11 C51 C52 120.0
N11 C51 H51A 120.0
C52 C51 H51A 120.0
C51 C52 C53 120.0
C51 C52 H52A 120.0
C53 C52 H52A 120.0
C54 C53 C52 120.0
C54 C53 H53A 120.0
C52 C53 H53A 120.0
C53 C54 C55 120.0
C53 C54 H54A 120.0
C55 C54 H54A 120.0
C54 C55 N11 120.0
C54 C55 H55A 120.0
N11 C55 H55A 120.0
C56 N12 C60 120.0
C56 N12 Mo12 118.63(17)
C60 N12 Mo12 121.31(17)
N12 C56 C57 120.0
N12 C56 H56A 120.0
C57 C56 H56A 120.0
C58 C57 C56 120.0
C58 C57 H57A 120.0
C56 C57 H57A 120.0
C59 C58 C57 120.0
C59 C58 H58A 120.0
C57 C58 H58A 120.0
C58 C59 C60 120.0
C58 C59 H59A 120.0
C60 C59 H59A 120.0
C59 C60 N12 120.0
C59 C60 H60A 120.0
N12 C60 H60A 120.0

loop_
_geom_bond_atom_site_label_1
_geom_bond_atom_site_label_2
_geom_bond_distance
Mo1 O2 1.911(3)
Mo1 O3 1.926(4)
Mo1 O1 2.045(3)
Mo1 O31 2.074(3)
Mo1 O23 2.190(3)
Mo1 N1 2.221(3)
Mo1 Mo2 2.4889(7)
Mo1 Mo3 2.5636(7)
Mo1 Na 3.534(2)
Mo2 O4 1.918(4)
Mo2 O2 1.942(4)
Mo2 O1 2.045(3)
Mo2 O35 2.064(4)
Mo2 O36 2.105(4)
Mo2 N2 2.239(3)
Mo2 Mo3 2.5069(6)
Mo2 Mo17 3.1558(7)
Mo3 O33 1.936(4)
Mo3 O4 1.942(4)
Mo3 O3 1.983(4)
Mo3 O1 2.042(3)
Mo3 O30 2.147(3)
Mo3 N3 2.243(3)
Mo4 O33 1.971(4)
Mo4 O6 1.990(4)
Mo4 O7 1.994(4)
Mo4 O32 2.004(4)
Mo4 O5 2.056(3)
Mo4 N4 2.202(3)
Mo4 Mo6 2.5150(6)
Mo4 Mo5 2.5176(7)
Mo5 O6 1.875(4)
Mo5 O8 1.941(4)
Mo5 O5 2.073(3)
Mo5 O30 2.098(3)
Mo5 O34 2.119(3)
Mo5 N5 2.216(3)
Mo5 Mo6 2.5152(6)
Mo6 O7 1.900(4)
Mo6 O8 1.908(4)
Mo6 O5 2.043(3)
Mo6 O41 2.107(3)
Mo6 O20 2.123(3)
Mo6 N6 2.221(4)
Mo6 Mo14 3.2137(6)
Mo7 O11 1.916(4)
Mo7 O10 1.919(3)
Mo7 O9 2.031(3)
Mo7 O34 2.069(3)
Mo7 O24 2.141(3)
Mo7 N7 2.241(3)
Mo7 Mo9 2.4937(6)
Mo7 Mo8 2.5129(6)
Mo8 O12 1.890(3)
Mo8 O10 1.936(3)
Mo8 O9 2.065(3)
Mo8 O44 2.094(3)
Mo8 O41 2.107(3)
Mo8 N8 2.228(3)
Mo8 Mo9 2.5217(6)
Mo8 Mo14 3.2107(7)
Mo9 O11 1.945(4)
Mo9 O12 1.958(3)
Mo9 O38 1.996(3)
Mo9 O9 2.058(3)
Mo9 O42 2.109(3)
Mo9 N9 2.222(3)
Mo10 O14 1.934(3)
Mo10 O16 1.934(3)
Mo10 O13 2.041(3)
Mo10 O44 2.084(3)
Mo10 O42 2.108(3)
Mo10 N10 2.211(2)
Mo10 Mo11 2.5054(6)
Mo10 Mo12 2.5184(6)
Mo11 O14 1.908(3)
Mo11 O15 1.930(3)
Mo11 O13 2.047(3)
Mo11 O29 2.055(3)
Mo11 O37 2.088(3)
Mo11 N11 2.205(3)
Mo11 Mo12 2.4839(6)
Mo11 Mo19 3.1618(6)
Mo12 O15 1.924(3)
Mo12 O16 1.934(3)
Mo12 O13 2.034(3)
Mo12 O43 2.040(3)
Mo12 O19 2.171(3)
Mo12 N12 2.196(2)
Mo12 Na 3.544(2)
Mo13 O17 1.686(4)
Mo13 O32 1.869(4)
Mo13 O20 1.979(3)
Mo13 O19 1.992(3)
Mo13 O26 2.051(4)
Mo13 Mo14 2.6702(6)
Mo14 O18 1.685(4)
Mo14 O20 1.971(3)
Mo14 O41 1.975(3)
Mo14 O19 1.997(3)
Mo14 O44 2.006(3)
Mo14 Na 3.617(2)
Mo15 O21 1.679(4)
Mo15 O38 1.884(4)
Mo15 O24 1.979(3)
Mo15 O23 1.996(3)
Mo15 O28 2.042(4)
Mo15 Mo16 2.6785(7)
Mo16 O22 1.686(4)
Mo16 O24 1.976(3)
Mo16 O30 1.980(3)
Mo16 O34 1.984(3)
Mo16 O23 1.986(3)
Mo16 Na 3.619(2)
Mo17 O25 1.692(4)
Mo17 O26 1.784(4)
Mo17 O35 1.816(4)
Mo17 O43 1.908(3)
Mo17 O36 2.171(4)
Mo18 O39 1.689(4)
Mo18 O40 1.702(4)
Mo18 O36 1.898(3)
Mo18 O37 1.904(3)
Mo18 O43 2.476(3)
Mo18 O31 2.506(4)
Mo19 O27 1.700(4)
Mo19 O28 1.779(4)
Mo19 O29 1.844(3)
Mo19 O31 1.893(3)
Mo19 O37 2.165(3)
Na O1 2.290(4)
Na O13 2.297(4)
Na O5 2.338(4)
Na O9 2.391(4)
Na O19 2.800(4)
Na O23 2.817(4)
O45A O56B 1.33(6)
O45A O56 1.55(3)
O45B O56 1.46(5)
O45B O53 1.50(5)
O48 O48B 0.99(3)
N1 C1 1.3900
N1 C5 1.3900
C1 C2 1.3900
C1 H1A 0.9300
C2 C3 1.3900
C2 H2A 0.9300
C3 C4 1.3900
C3 H3A 0.9300
C4 C5 1.3900
C4 H4A 0.9300
C5 H5A 0.9300
N2 C6 1.3900
N2 C10 1.3900
C6 C7 1.3900
C6 H6A 0.9300
C7 C8 1.3900
C7 H7A 0.9300
C8 C9 1.3900
C8 H8A 0.9300
C9 C10 1.3900
C9 H9A 0.9300
C10 H10A 0.9300
N3 C11 1.3900
N3 C15 1.3900
C11 C12 1.3900
C11 H11A 0.9300
C12 C13 1.3900
C12 H12A 0.9300
C13 C14 1.3900
C13 H13A 0.9300
C14 C15 1.3900
C14 H14A 0.9300
C15 H15A 0.9300
N4 C16 1.3900
N4 C20 1.3900
C16 C17 1.3900
C16 H16A 0.9300
C17 C18 1.3900
C17 H17A 0.9300
C18 C19 1.3900
C18 H18A 0.9300
C19 C20 1.3900
C19 H19A 0.9300
C20 H20A 0.9300
N5 C21 1.3900
N5 C25 1.3900
C21 C22 1.3900
C21 H21A 0.9300
C22 C23 1.3900
C22 H22A 0.9300
C23 C24 1.3900
C23 H23A 0.9300
C24 C25 1.3900
C24 H24A 0.9300
C25 H25A 0.9300
N6 C26 1.3900
N6 C30 1.3900
C26 C27 1.3900
C26 H26A 0.9300
C27 C28 1.3900
C27 H27A 0.9300
C28 C29 1.3900
C28 H28A 0.9300
C29 C30 1.3900
C29 H29A 0.9300
C30 H30A 0.9300
N7 C31 1.3900
N7 C35 1.3900
C31 C32 1.3900
C31 H31A 0.9300
C32 C33 1.3900
C32 H32A 0.9300
C33 C34 1.3900
C33 H33A 0.9300
C34 C35 1.3900
C34 H34A 0.9300
C35 H35A 0.9300
N8 C36 1.3900
N8 C40 1.3900
C36 C37 1.3900
C36 H36A 0.9300
C37 C38 1.3900
C37 H37A 0.9300
C38 C39 1.3900
C38 H38A 0.9300
C39 C40 1.3900
C39 H39A 0.9300
C40 H40A 0.9300
N9 C41 1.3900
N9 C45 1.3900
C41 C42 1.3900
C41 H41A 0.9300
C42 C43 1.3900
C42 H42A 0.9300
C43 C44 1.3900
C43 H43A 0.9300
C44 C45 1.3900
C44 H44A 0.9300
C45 H45A 0.9300
N10 C46 1.3900
N10 C50 1.3900
C46 C47 1.3900
C46 H46A 0.9300
C47 C48 1.3900
C47 H47A 0.9300
C48 C49 1.3900
C48 H48A 0.9300
C49 C50 1.3900
C49 H49A 0.9300
C50 H50A 0.9300
N11 C51 1.3900
N11 C55 1.3900
C51 C52 1.3900
C51 H51A 0.9300
C52 C53 1.3900
C52 H52A 0.9300
C53 C54 1.3900
C53 H53A 0.9300
C54 C55 1.3900
C54 H54A 0.9300
C55 H55A 0.9300
N12 C56 1.3900
N12 C60 1.3900
C56 C57 1.3900
C56 H56A 0.9300
C57 C58 1.3900
C57 H57A 0.9300
C58 C59 1.3900
C58 H58A 0.9300
C59 C60 1.3900
C59 H59A 0.9300
C60 H60A 0.9300
